data_7160639
loop_
_publ_author_name
'Chang, Meng-Yang'
'Ou, Chen-Yo'

_publ_section_title
;
 One-pot synthesis of sulfonyl 3,6-diarylpyridazines <i>via</i> tandem
 condensation of &#x3b1;-sulfonyl ketones with methyl ketones.
;
_journal_issue 31
_journal_name_full 'Organic &amp; biomolecular chemistry'
_journal_page_first 7314
_journal_page_last 7319
_journal_paper_doi 10.1039/d5ob01051a
_journal_volume 23
_journal_year 2025
_chemical_formula_moiety 'C23 H15 Cl2 F N2 O2 S'
_chemical_formula_sum 'C23 H15 Cl2 F N2 O2 S'
_chemical_formula_weight 473.33
_space_group_crystal_system triclinic
_space_group_IT_number 2
_space_group_name_Hall '-P 1'
_space_group_name_H-M_alt 'P -1'
_atom_sites_solution_hydrogens geom
_atom_sites_solution_primary dual
_audit_creation_date 2023-08-02
_audit_creation_method
;
Olex2 1.5
(compiled 2023.03.06 svn.rbb2c1857 for OlexSys, GUI svn.r6748)
;
_audit_update_record
;
2024-04-18 deposited with the CCDC.	2025-07-16 downloaded from the CCDC.
;
_cell_angle_alpha 71.447(2)
_cell_angle_beta 86.430(2)
_cell_angle_gamma 80.166(2)
_cell_formula_units_Z 2
_cell_length_a 9.7238(2)
_cell_length_b 10.1366(2)
_cell_length_c 11.2215(3)
_cell_measurement_reflns_used 41557
_cell_measurement_temperature 130(2)
_cell_measurement_theta_max 26.9760
_cell_measurement_theta_min 1.9090
_cell_volume 1033.13(4)
_computing_cell_refinement 'CrysAlisPro 1.171.41.123a (Rigaku OD, 2022)'
_computing_data_collection 'CrysAlisPro 1.171.41.123a (Rigaku OD, 2022)'
_computing_data_reduction 'CrysAlisPro 1.171.41.123a (Rigaku OD, 2022)'
_computing_molecular_graphics 'Olex2 1.5 (Dolomanov et al., 2009)'
_computing_publication_material 'Olex2 1.5 (Dolomanov et al., 2009)'
_computing_structure_refinement 'SHELXL 2018/3 (Sheldrick, 2015)'
_computing_structure_solution 'SHELXT 2018/2 (Sheldrick, 2018)'
_diffrn_ambient_temperature 130(2)
_diffrn_detector 'Hybrid Pixel Array Detector'
_diffrn_detector_area_resol_mean 10.0000
_diffrn_measured_fraction_theta_full 0.996
_diffrn_measured_fraction_theta_max 0.964
_diffrn_measurement_details
;
List of Runs (angles in degrees, time in seconds):

  # Type    Start    End  Width  t~exp~   \w     \q     \k     \f   Frames
#--------------------------------------------------------------------------
  1  \w    -79.00 100.00   0.50    2.08    --   10.60  13.00 155.00  358
  2  \w   -100.00  78.00   0.50    2.08    --  -10.90  13.00 155.00  356
  3  \w    -15.00 100.00   0.50    2.08    --   10.60  77.00-120.00  230
  4  \w    -17.00 100.00   0.50    2.08    --   10.60  82.00 120.00  234
  5  \w    -79.00  38.00   0.50    2.08    --   10.60 -82.00 120.00  234
  6  \w    -17.00 100.00   0.50    2.08    --   10.60  82.00-180.00  234
  7  \w    -17.00 100.00   0.50    2.08    --   10.60  82.00  60.00  234
  8  \w    -79.00 100.00   0.50    2.08    --   10.60 -13.00 -16.00  358
  9  \w    -79.00  38.00   0.50    2.08    --   10.60 -82.00 -60.00  234
 10  \w    -79.00  36.00   0.50    2.08    --   10.60 -77.00  30.00  230
 11  \w   -100.00  17.00   0.50    2.08    --  -10.90 -82.00-180.00  234
 12  \w   -100.00  17.00   0.50    2.08    --  -10.90 -82.00-120.00  234
 13  \w    -36.00  79.00   0.50    2.08    --  -10.90  77.00 -90.00  230
 14  \w   -100.00  15.00   0.50    2.08    --  -10.90 -77.00 -30.00  230
 15  \w   -100.00  15.00   0.50    2.08    --  -10.90 -77.00-180.00  230
 16  \w   -100.00  78.00   0.50    2.08    --  -10.90 -13.00 -16.00  356
 17  \w    -79.00  33.00   0.50    2.08    --   10.60 -82.00 -90.00  224
 18  \w    -79.00  36.00   0.50    2.08    --   10.60 -62.00  78.03  230
 19  \w    -79.00  38.00   0.50    2.08    --   10.60 -82.00 -12.01  234
 20  \w    -79.00  36.00   0.50    2.08    --   10.60 -62.00 179.48  230
 21  \w    -79.00  38.00   0.50    2.08    --   10.60 -82.00-180.00  234
 22  \w    -79.00  38.00   0.50    2.08    --   10.60 -82.00 150.00  234
 23  \w    -79.00  38.00   0.50    2.08    --   10.60 -82.00-150.00  234
 24  \w    -79.00  36.00   0.50    2.08    --   10.60 -77.00   0.00  230
 25  \w    -79.00  38.00   0.50    2.08    --   10.60 -82.00-120.00  234
 26  \w    -15.00 100.00   0.50    2.08    --   10.60  77.00 -30.00  230
 27  \w    -79.00  36.00   0.50    2.08    --   10.60 -77.00  90.00  230
 28  \w    -20.00 100.00   0.50    2.08    --   10.60  57.00 -30.00  240
 29  \w    -38.00  78.00   0.50    2.08    --  -10.90  82.00 -46.14  232
 30  \w    -41.00  79.00   0.50    2.08    --  -10.90  57.00 -90.00  240
 31  \w    -38.00  79.00   0.50    2.08    --  -10.90  82.00  60.00  234
;
_diffrn_measurement_device 'four-circle diffractometer'
_diffrn_measurement_device_type 'XtaLAB Pro II AFC12 (RINC): Kappa single'
_diffrn_measurement_method '\w scans'
_diffrn_orient_matrix_type 'CrysAlisPro convention (1999,Acta A55,543-557)'
_diffrn_orient_matrix_UB_11 -0.0737424000
_diffrn_orient_matrix_UB_12 0.0056384000
_diffrn_orient_matrix_UB_13 0.0040699000
_diffrn_orient_matrix_UB_21 -0.0046230000
_diffrn_orient_matrix_UB_22 0.0659675000
_diffrn_orient_matrix_UB_23 0.0106148000
_diffrn_orient_matrix_UB_31 -0.0046777000
_diffrn_orient_matrix_UB_32 0.0347380000
_diffrn_orient_matrix_UB_33 -0.0657001000
_diffrn_radiation_monochromator mirror
_diffrn_radiation_probe x-ray
_diffrn_radiation_type 'Mo K\a'
_diffrn_radiation_wavelength 0.71073
_diffrn_reflns_av_R_equivalents 0.0503
_diffrn_reflns_av_unetI/netI 0.0224
_diffrn_reflns_Laue_measured_fraction_full 0.996
_diffrn_reflns_Laue_measured_fraction_max 0.964
_diffrn_reflns_limit_h_max 12
_diffrn_reflns_limit_h_min -12
_diffrn_reflns_limit_k_max 12
_diffrn_reflns_limit_k_min -12
_diffrn_reflns_limit_l_max 14
_diffrn_reflns_limit_l_min -14
_diffrn_reflns_number 69896
_diffrn_reflns_point_group_measured_fraction_full 0.996
_diffrn_reflns_point_group_measured_fraction_max 0.964
_diffrn_reflns_theta_full 25.242
_diffrn_reflns_theta_max 27.114
_diffrn_reflns_theta_min 2.849
_diffrn_source 'micro-focus sealed X-ray tube'
_diffrn_source_type 'Rigaku (Mo) X-ray Source'
_exptl_absorpt_coefficient_mu 0.449
_exptl_absorpt_correction_T_max 1.00000
_exptl_absorpt_correction_T_min 0.49692
_exptl_absorpt_correction_type multi-scan
_exptl_absorpt_process_details
;
CrysAlisPro 1.171.41.123a (Rigaku Oxford Diffraction, 2022)
Empirical absorption correction using spherical harmonics,
implemented in SCALE3 ABSPACK scaling algorithm.
;
_exptl_crystal_colour yellow
_exptl_crystal_colour_primary yellow
_exptl_crystal_density_diffrn 1.522
_exptl_crystal_description block
_exptl_crystal_F_000 484
_exptl_crystal_size_max 0.4
_exptl_crystal_size_mid 0.4
_exptl_crystal_size_min 0.2
_refine_diff_density_max 0.406
_refine_diff_density_min -0.470
_refine_diff_density_rms 0.050
_refine_ls_extinction_method none
_refine_ls_goodness_of_fit_ref 1.060
_refine_ls_hydrogen_treatment constr
_refine_ls_matrix_type full
_refine_ls_number_parameters 281
_refine_ls_number_reflns 4400
_refine_ls_number_restraints 0
_refine_ls_restrained_S_all 1.060
_refine_ls_R_factor_all 0.0346
_refine_ls_R_factor_gt 0.0303
_refine_ls_shift/su_max 0.001
_refine_ls_shift/su_mean 0.000
_refine_ls_structure_factor_coef Fsqd
_refine_ls_weighting_details 'w=1/[\s^2^(Fo^2^)+(0.0354P)^2^+0.5699P] where P=(Fo^2^+2Fc^2^)/3'
_refine_ls_weighting_scheme calc
_refine_ls_wR_factor_gt 0.0783
_refine_ls_wR_factor_ref 0.0803
_reflns_Friedel_coverage 0.000
_reflns_number_gt 3925
_reflns_number_total 4400
_reflns_threshold_expression 'I > 2\s(I)'
_cod_data_source_file d5ob01051a2.cif
_cod_data_source_block k11208-myc-a(oyz0710)_auto
_cod_depositor_comments 'Adding full bibliography for 7160636--7160639.cif.'
_cod_original_cell_volume 1033.14(4)
_cod_database_code 7160639
_shelx_shelxl_version_number 2018/3
_shelx_space_group_comment
;
The symmetry employed for this shelxl refinement is uniquely defined
by the following loop, which should always be used as a source of
symmetry information in preference to the above space-group names.
They are only intended as comments.
;
_shelx_estimated_absorpt_t_max 0.916
_shelx_estimated_absorpt_t_min 0.841
_olex2_refinement_description
;
1. Fixed Uiso
 At 1.2 times of:
  All C(H) groups
 At 1.5 times of:
  All C(H,H,H) groups
2.a Aromatic/amide H refined with riding coordinates:
 C8(H12), C2(H3), C5(H6), C22(H30), C21(H29), C18(H26), C12(H18), C16(H14),
 C19(H27), C13(H17), C15(H15), C14(H16)
2.b Idealised Me refined as rotating group:
 C23(H31A,H31B,H31C)
;
_olex2_submission_special_instructions 'No special instructions were received'
_oxdiff_exptl_absorpt_empirical_details
;
Empirical correction (ABSPACK) includes:
- Absorption correction using spherical harmonics
- Frame scaling
;
_oxdiff_exptl_absorpt_empirical_full_max 1.664
_oxdiff_exptl_absorpt_empirical_full_min 0.544

loop_
_space_group_symop_operation_xyz
'x, y, z'
'-x, -y, -z'

loop_
_atom_site_label
_atom_site_type_symbol
_atom_site_fract_x
_atom_site_fract_y
_atom_site_fract_z
_atom_site_U_iso_or_equiv
_atom_site_adp_type
_atom_site_occupancy
_atom_site_site_symmetry_order
_atom_site_calc_flag
_atom_site_refinement_flags_posn
_atom_site_refinement_flags_adp
_atom_site_refinement_flags_occupancy
_atom_site_disorder_assembly
_atom_site_disorder_group
S1 S 0.68802(4) 0.84363(4) 0.60228(4) 0.01878(10) Uani 1 1 d . . . . .
Cl22 Cl 0.68960(4) 0.68511(4) 0.07688(4) 0.02764(11) Uani 1 1 d . . . . .
Cl23 Cl 0.21582(4) 0.99584(4) -0.14537(4) 0.03037(11) Uani 1 1 d . . . . .
F1 F 0.14410(10) 1.01804(10) 0.10556(9) 0.0317(2) Uani 1 1 d . . . . .
O21 O 0.61064(11) 0.81125(12) 0.71839(11) 0.0263(3) Uani 1 1 d . . . . .
O20 O 0.66590(11) 0.98625(11) 0.51899(11) 0.0253(2) Uani 1 1 d . . . . .
N8 N 0.59531(14) 0.59002(13) 0.35692(12) 0.0238(3) Uani 1 1 d . . . . .
N9 N 0.66125(14) 0.52119(13) 0.46540(12) 0.0234(3) Uani 1 1 d . . . . .
C1 C 0.47728(15) 0.79673(15) 0.20519(14) 0.0185(3) Uani 1 1 d . . . . .
C12 C 0.58171(15) 0.80855(15) 0.39956(14) 0.0180(3) Uani 1 1 d . . . . .
H12 H 0.554738 0.908012 0.373996 0.022 Uiso 1 1 calc R U . . .
C2 C 0.52571(15) 0.78060(15) 0.08979(14) 0.0188(3) Uani 1 1 d . . . . .
C13 C 0.76151(16) 0.49871(15) 0.65998(14) 0.0205(3) Uani 1 1 d . . . . .
C11 C 0.64845(14) 0.73757(15) 0.51156(14) 0.0175(3) Uani 1 1 d . . . . .
C25 C 0.86686(15) 0.79344(15) 0.63417(15) 0.0190(3) Uani 1 1 d . . . . .
C7 C 0.55488(15) 0.72932(15) 0.32455(14) 0.0186(3) Uani 1 1 d . . . . .
C5 C 0.27036(15) 0.94126(16) 0.09994(15) 0.0218(3) Uani 1 1 d . . . . .
C10 C 0.68610(15) 0.59024(15) 0.54447(14) 0.0188(3) Uani 1 1 d . . . . .
C3 C 0.44824(15) 0.84315(15) -0.01907(14) 0.0198(3) Uani 1 1 d . . . . .
H3 H 0.483531 0.831547 -0.096595 0.024 Uiso 1 1 calc R U . . .
C6 C 0.34801(16) 0.88021(16) 0.20760(15) 0.0212(3) Uani 1 1 d . . . . .
H6 H 0.313338 0.895013 0.284140 0.025 Uiso 1 1 calc R U . . .
C30 C 0.96180(16) 0.82569(16) 0.53498(16) 0.0237(3) Uani 1 1 d . . . . .
H30 H 0.930084 0.868890 0.451000 0.028 Uiso 1 1 calc R U . . .
C29 C 1.10230(16) 0.79387(16) 0.56079(16) 0.0247(3) Uani 1 1 d . . . . .
H29 H 1.167607 0.814307 0.493465 0.030 Uiso 1 1 calc R U . . .
C26 C 0.91135(17) 0.72937(18) 0.75695(15) 0.0255(3) Uani 1 1 d . . . . .
H26 H 0.845711 0.706757 0.823728 0.031 Uiso 1 1 calc R U . . .
C18 C 0.70661(17) 0.48733(17) 0.77995(15) 0.0246(3) Uani 1 1 d . . . . .
H18 H 0.617702 0.538774 0.789842 0.030 Uiso 1 1 calc R U . . .
C28 C 1.15102(16) 0.73218(15) 0.68382(16) 0.0230(3) Uani 1 1 d . . . . .
C14 C 0.89073(17) 0.41981(16) 0.64698(16) 0.0267(3) Uani 1 1 d . . . . .
H14 H 0.927051 0.424014 0.565508 0.032 Uiso 1 1 calc R U . . .
C4 C 0.31856(16) 0.92289(15) -0.01337(15) 0.0211(3) Uani 1 1 d . . . . .
C27 C 1.05348(17) 0.69878(18) 0.78076(16) 0.0277(4) Uani 1 1 d . . . . .
H27 H 1.084944 0.654231 0.864686 0.033 Uiso 1 1 calc R U . . .
C31 C 1.30488(16) 0.70616(17) 0.71073(18) 0.0283(4) Uani 1 1 d . . . . .
H31A H 1.354926 0.648195 0.661639 0.042 Uiso 1 1 calc R U . . .
H31B H 1.320447 0.656892 0.800516 0.042 Uiso 1 1 calc R U . . .
H31C H 1.339355 0.796465 0.687542 0.042 Uiso 1 1 calc R U . . .
C17 C 0.78190(18) 0.40090(17) 0.88470(16) 0.0285(4) Uani 1 1 d . . . . .
H17 H 0.744095 0.392920 0.966359 0.034 Uiso 1 1 calc R U . . .
C15 C 0.96623(19) 0.33546(18) 0.75226(18) 0.0334(4) Uani 1 1 d . . . . .
H15 H 1.055324 0.284082 0.742826 0.040 Uiso 1 1 calc R U . . .
C16 C 0.91215(19) 0.32585(18) 0.87126(17) 0.0333(4) Uani 1 1 d . . . . .
H16 H 0.964035 0.268063 0.943493 0.040 Uiso 1 1 calc R U . . .

loop_
_atom_site_aniso_label
_atom_site_aniso_U_11
_atom_site_aniso_U_22
_atom_site_aniso_U_33
_atom_site_aniso_U_23
_atom_site_aniso_U_13
_atom_site_aniso_U_12
S1 0.01617(17) 0.02236(19) 0.0216(2) -0.01226(16) 0.00003(14) -0.00282(13)
Cl22 0.0239(2) 0.0327(2) 0.0236(2) -0.01001(17) 0.00116(15) 0.00434(15)
Cl23 0.0334(2) 0.0306(2) 0.0242(2) -0.00585(17) -0.01125(16) 0.00128(16)
F1 0.0235(5) 0.0351(5) 0.0338(6) -0.0128(5) -0.0025(4) 0.0075(4)
O21 0.0210(5) 0.0397(7) 0.0249(6) -0.0192(5) 0.0039(4) -0.0067(5)
O20 0.0239(6) 0.0203(5) 0.0341(7) -0.0124(5) -0.0046(5) -0.0008(4)
N8 0.0329(7) 0.0198(6) 0.0188(7) -0.0059(5) -0.0043(6) -0.0032(5)
N9 0.0314(7) 0.0193(6) 0.0192(7) -0.0052(5) -0.0052(5) -0.0030(5)
C1 0.0213(7) 0.0167(7) 0.0177(8) -0.0048(6) -0.0014(6) -0.0047(5)
C12 0.0177(7) 0.0178(7) 0.0184(8) -0.0062(6) 0.0013(6) -0.0023(5)
C2 0.0191(7) 0.0176(7) 0.0202(8) -0.0070(6) 0.0011(6) -0.0030(5)
C13 0.0235(7) 0.0177(7) 0.0203(8) -0.0044(6) -0.0030(6) -0.0056(6)
C11 0.0157(7) 0.0208(7) 0.0179(7) -0.0085(6) 0.0022(5) -0.0041(5)
C25 0.0166(7) 0.0204(7) 0.0229(8) -0.0104(6) -0.0012(6) -0.0031(5)
C7 0.0194(7) 0.0201(7) 0.0163(7) -0.0058(6) 0.0017(6) -0.0037(6)
C5 0.0198(7) 0.0191(7) 0.0258(8) -0.0073(6) -0.0009(6) -0.0006(6)
C10 0.0188(7) 0.0202(7) 0.0176(8) -0.0056(6) 0.0004(6) -0.0041(6)
C3 0.0249(8) 0.0191(7) 0.0163(8) -0.0060(6) 0.0002(6) -0.0053(6)
C6 0.0245(8) 0.0220(7) 0.0185(8) -0.0084(6) 0.0028(6) -0.0045(6)
C30 0.0228(8) 0.0257(8) 0.0214(8) -0.0056(7) 0.0011(6) -0.0045(6)
C29 0.0214(7) 0.0255(8) 0.0268(9) -0.0078(7) 0.0055(6) -0.0054(6)
C26 0.0233(8) 0.0354(9) 0.0208(8) -0.0109(7) 0.0017(6) -0.0095(7)
C18 0.0263(8) 0.0266(8) 0.0211(8) -0.0059(7) -0.0016(6) -0.0075(6)
C28 0.0190(7) 0.0189(7) 0.0338(9) -0.0116(7) -0.0019(6) -0.0031(6)
C14 0.0298(8) 0.0228(8) 0.0252(9) -0.0054(7) -0.0012(7) -0.0018(6)
C4 0.0248(8) 0.0179(7) 0.0201(8) -0.0038(6) -0.0045(6) -0.0045(6)
C27 0.0242(8) 0.0353(9) 0.0249(9) -0.0097(7) -0.0063(7) -0.0056(7)
C31 0.0196(8) 0.0270(8) 0.0399(10) -0.0133(8) -0.0044(7) -0.0013(6)
C17 0.0378(9) 0.0295(8) 0.0182(8) -0.0031(7) -0.0026(7) -0.0130(7)
C15 0.0316(9) 0.0269(9) 0.0364(11) -0.0054(8) -0.0083(8) 0.0035(7)
C16 0.0406(10) 0.0267(8) 0.0282(10) 0.0002(7) -0.0149(8) -0.0052(7)

loop_
_atom_type_symbol
_atom_type_description
_atom_type_scat_dispersion_real
_atom_type_scat_dispersion_imag
_atom_type_scat_source
C C 0.0033 0.0016 'International Tables Vol C Tables 4.2.6.8 and 6.1.1.4'
H H 0.0000 0.0000 'International Tables Vol C Tables 4.2.6.8 and 6.1.1.4'
Cl Cl 0.1484 0.1585 'International Tables Vol C Tables 4.2.6.8 and 6.1.1.4'
F F 0.0171 0.0103 'International Tables Vol C Tables 4.2.6.8 and 6.1.1.4'
N N 0.0061 0.0033 'International Tables Vol C Tables 4.2.6.8 and 6.1.1.4'
O O 0.0106 0.0060 'International Tables Vol C Tables 4.2.6.8 and 6.1.1.4'
S S 0.1246 0.1234 'International Tables Vol C Tables 4.2.6.8 and 6.1.1.4'

loop_
_geom_angle_atom_site_label_1
_geom_angle_atom_site_label_2
_geom_angle_atom_site_label_3
_geom_angle
_geom_angle_site_symmetry_1
_geom_angle_site_symmetry_3
_geom_angle_publ_flag
O21 S1 O20 118.36(7) . . ?
O21 S1 C11 109.17(7) . . ?
O21 S1 C25 109.29(7) . . ?
O20 S1 C11 105.45(7) . . ?
O20 S1 C25 108.17(7) . . ?
C25 S1 C11 105.64(7) . . ?
C7 N8 N9 120.12(13) . . ?
N8 N9 C10 120.84(12) . . ?
C2 C1 C7 123.77(13) . . ?
C6 C1 C2 117.81(14) . . ?
C6 C1 C7 118.42(13) . . ?
C11 C12 H12 121.2 . . ?
C11 C12 C7 117.63(13) . . ?
C7 C12 H12 121.2 . . ?
C1 C2 Cl22 120.80(12) . . ?
C3 C2 Cl22 117.33(11) . . ?
C3 C2 C1 121.83(13) . . ?
C18 C13 C10 122.28(14) . . ?
C18 C13 C14 119.35(15) . . ?
C14 C13 C10 118.35(14) . . ?
C12 C11 S1 116.37(11) . . ?
C12 C11 C10 118.69(13) . . ?
C10 C11 S1 124.87(12) . . ?
C30 C25 S1 118.77(12) . . ?
C26 C25 S1 119.85(12) . . ?
C26 C25 C30 121.30(14) . . ?
N8 C7 C1 116.71(13) . . ?
N8 C7 C12 122.20(14) . . ?
C12 C7 C1 121.08(13) . . ?
F1 C5 C6 119.26(14) . . ?
F1 C5 C4 119.53(14) . . ?
C6 C5 C4 121.19(14) . . ?
N9 C10 C13 114.04(13) . . ?
N9 C10 C11 120.45(14) . . ?
C11 C10 C13 125.41(13) . . ?
C2 C3 H3 120.4 . . ?
C2 C3 C4 119.13(14) . . ?
C4 C3 H3 120.4 . . ?
C1 C6 H6 119.8 . . ?
C5 C6 C1 120.44(14) . . ?
C5 C6 H6 119.8 . . ?
C25 C30 H30 120.6 . . ?
C29 C30 C25 118.85(15) . . ?
C29 C30 H30 120.6 . . ?
C30 C29 H29 119.3 . . ?
C30 C29 C28 121.46(15) . . ?
C28 C29 H29 119.3 . . ?
C25 C26 H26 120.6 . . ?
C25 C26 C27 118.82(15) . . ?
C27 C26 H26 120.6 . . ?
C13 C18 H18 120.1 . . ?
C17 C18 C13 119.88(15) . . ?
C17 C18 H18 120.1 . . ?
C29 C28 C31 120.59(15) . . ?
C27 C28 C29 118.29(14) . . ?
C27 C28 C31 121.10(15) . . ?
C13 C14 H14 119.8 . . ?
C15 C14 C13 120.31(16) . . ?
C15 C14 H14 119.8 . . ?
C5 C4 Cl23 119.97(12) . . ?
C5 C4 C3 119.56(14) . . ?
C3 C4 Cl23 120.46(12) . . ?
C26 C27 C28 121.24(16) . . ?
C26 C27 H27 119.4 . . ?
C28 C27 H27 119.4 . . ?
C28 C31 H31A 109.5 . . ?
C28 C31 H31B 109.5 . . ?
C28 C31 H31C 109.5 . . ?
H31A C31 H31B 109.5 . . ?
H31A C31 H31C 109.5 . . ?
H31B C31 H31C 109.5 . . ?
C18 C17 H17 119.8 . . ?
C18 C17 C16 120.50(16) . . ?
C16 C17 H17 119.8 . . ?
C14 C15 H15 119.9 . . ?
C16 C15 C14 120.12(16) . . ?
C16 C15 H15 119.9 . . ?
C17 C16 H16 120.1 . . ?
C15 C16 C17 119.79(16) . . ?
C15 C16 H16 120.1 . . ?

loop_
_geom_bond_atom_site_label_1
_geom_bond_atom_site_label_2
_geom_bond_distance
_geom_bond_site_symmetry_2
_geom_bond_publ_flag
S1 O21 1.4359(11) . ?
S1 O20 1.4384(12) . ?
S1 C11 1.7963(14) . ?
S1 C25 1.7522(15) . ?
Cl22 C2 1.7410(15) . ?
Cl23 C4 1.7245(16) . ?
F1 C5 1.3462(17) . ?
N8 N9 1.3355(18) . ?
N8 C7 1.3349(19) . ?
N9 C10 1.3473(19) . ?
C1 C2 1.399(2) . ?
C1 C7 1.482(2) . ?
C1 C6 1.394(2) . ?
C12 H12 0.9500 . ?
C12 C11 1.373(2) . ?
C12 C7 1.397(2) . ?
C2 C3 1.386(2) . ?
C13 C10 1.483(2) . ?
C13 C18 1.394(2) . ?
C13 C14 1.396(2) . ?
C11 C10 1.407(2) . ?
C25 C30 1.393(2) . ?
C25 C26 1.384(2) . ?
C5 C6 1.375(2) . ?
C5 C4 1.385(2) . ?
C3 H3 0.9500 . ?
C3 C4 1.386(2) . ?
C6 H6 0.9500 . ?
C30 H30 0.9500 . ?
C30 C29 1.376(2) . ?
C29 H29 0.9500 . ?
C29 C28 1.397(2) . ?
C26 H26 0.9500 . ?
C26 C27 1.387(2) . ?
C18 H18 0.9500 . ?
C18 C17 1.385(2) . ?
C28 C27 1.394(2) . ?
C28 C31 1.507(2) . ?
C14 H14 0.9500 . ?
C14 C15 1.384(2) . ?
C27 H27 0.9500 . ?
C31 H31A 0.9800 . ?
C31 H31B 0.9800 . ?
C31 H31C 0.9800 . ?
C17 H17 0.9500 . ?
C17 C16 1.388(3) . ?
C15 H15 0.9500 . ?
C15 C16 1.384(3) . ?
C16 H16 0.9500 . ?

loop_
_geom_torsion_atom_site_label_1
_geom_torsion_atom_site_label_2
_geom_torsion_atom_site_label_3
_geom_torsion_atom_site_label_4
_geom_torsion
_geom_torsion_site_symmetry_1
_geom_torsion_site_symmetry_2
_geom_torsion_site_symmetry_3
_geom_torsion_site_symmetry_4
_geom_torsion_publ_flag
S1 C11 C10 N9 -174.79(11) . . . . ?
S1 C11 C10 C13 1.3(2) . . . . ?
S1 C25 C30 C29 176.19(12) . . . . ?
S1 C25 C26 C27 -175.91(12) . . . . ?
Cl22 C2 C3 C4 -178.50(11) . . . . ?
F1 C5 C6 C1 178.09(13) . . . . ?
F1 C5 C4 Cl23 -1.0(2) . . . . ?
F1 C5 C4 C3 -179.63(13) . . . . ?
O21 S1 C11 C12 115.49(12) . . . . ?
O21 S1 C11 C10 -67.41(14) . . . . ?
O21 S1 C25 C30 -175.00(11) . . . . ?
O21 S1 C25 C26 1.81(14) . . . . ?
O20 S1 C11 C12 -12.66(13) . . . . ?
O20 S1 C11 C10 164.44(12) . . . . ?
O20 S1 C25 C30 -44.87(13) . . . . ?
O20 S1 C25 C26 131.94(12) . . . . ?
N8 N9 C10 C13 -179.40(13) . . . . ?
N8 N9 C10 C11 -2.8(2) . . . . ?
N9 N8 C7 C1 -177.57(13) . . . . ?
N9 N8 C7 C12 1.4(2) . . . . ?
C1 C2 C3 C4 -0.6(2) . . . . ?
C12 C11 C10 N9 2.2(2) . . . . ?
C12 C11 C10 C13 178.38(14) . . . . ?
C2 C1 C7 N8 -53.3(2) . . . . ?
C2 C1 C7 C12 127.73(15) . . . . ?
C2 C1 C6 C5 1.5(2) . . . . ?
C2 C3 C4 Cl23 -177.11(11) . . . . ?
C2 C3 C4 C5 1.5(2) . . . . ?
C13 C18 C17 C16 0.3(2) . . . . ?
C13 C14 C15 C16 1.8(3) . . . . ?
C11 S1 C25 C30 67.65(13) . . . . ?
C11 S1 C25 C26 -115.54(13) . . . . ?
C11 C12 C7 N8 -1.9(2) . . . . ?
C11 C12 C7 C1 177.03(13) . . . . ?
C25 S1 C11 C12 -127.08(11) . . . . ?
C25 S1 C11 C10 50.02(14) . . . . ?
C25 C30 C29 C28 -0.9(2) . . . . ?
C25 C26 C27 C28 0.4(2) . . . . ?
C7 N8 N9 C10 1.0(2) . . . . ?
C7 C1 C2 Cl22 -3.6(2) . . . . ?
C7 C1 C2 C3 178.56(13) . . . . ?
C7 C1 C6 C5 -177.97(13) . . . . ?
C7 C12 C11 S1 177.37(10) . . . . ?
C7 C12 C11 C10 0.1(2) . . . . ?
C10 C13 C18 C17 -179.61(14) . . . . ?
C10 C13 C14 C15 178.50(14) . . . . ?
C6 C1 C2 Cl22 176.93(11) . . . . ?
C6 C1 C2 C3 -0.9(2) . . . . ?
C6 C1 C7 N8 126.18(15) . . . . ?
C6 C1 C7 C12 -52.83(19) . . . . ?
C6 C5 C4 Cl23 177.72(12) . . . . ?
C6 C5 C4 C3 -0.9(2) . . . . ?
C30 C25 C26 C27 0.8(2) . . . . ?
C30 C29 C28 C27 2.1(2) . . . . ?
C30 C29 C28 C31 -176.33(14) . . . . ?
C29 C28 C27 C26 -1.9(2) . . . . ?
C26 C25 C30 C29 -0.6(2) . . . . ?
C18 C13 C10 N9 -121.86(15) . . . . ?
C18 C13 C10 C11 61.8(2) . . . . ?
C18 C13 C14 C15 -2.6(2) . . . . ?
C18 C17 C16 C15 -1.1(2) . . . . ?
C14 C13 C10 N9 57.00(18) . . . . ?
C14 C13 C10 C11 -119.36(16) . . . . ?
C14 C13 C18 C17 1.5(2) . . . . ?
C14 C15 C16 C17 0.1(3) . . . . ?
C4 C5 C6 C1 -0.6(2) . . . . ?
C31 C28 C27 C26 176.58(15) . . . . ?
